data_4337788
loop_
_publ_author_name
'Berhe, Seare A.'
'Rodriguez, Marco T.'
'Park, Eunsol'
'Nesterov, Vladimir N.'
'Pan, Hongjun'
'Youngblood, W. Justin'

_publ_section_title
;
 Optoelectronic Tuning of Organoborylazadipyrromethenes via Effective
 Electronegativity at the Metalloid Center.
;
_journal_issue 5
_journal_name_full 'Inorganic chemistry'
_journal_page_first 2346
_journal_page_last 2348
_journal_paper_doi 10.1021/ic402596u
_journal_volume 53
_journal_year 2014
_chemical_formula_moiety 'C36 H28 B N3'
_chemical_formula_sum 'C36 H28 B N3'
_chemical_formula_weight 513.42
_chemical_name_systematic
; 
 ? 
;
_space_group_IT_number 2
_symmetry_cell_setting triclinic
_symmetry_space_group_name_Hall '-P 1'
_symmetry_space_group_name_H-M 'P -1'
_atom_sites_solution_hydrogens geom
_atom_sites_solution_primary direct
_atom_sites_solution_secondary difmap
_audit_creation_method SHELXL-97
_cell_angle_alpha 62.151(2)
_cell_angle_beta 81.553(2)
_cell_angle_gamma 80.656(2)
_cell_formula_units_Z 4
_cell_length_a 8.8688(11)
_cell_length_b 18.125(2)
_cell_length_c 19.124(2)
_cell_measurement_reflns_used 4653
_cell_measurement_temperature 100(2)
_cell_measurement_theta_max 26.43
_cell_measurement_theta_min 2.34
_cell_volume 2673.1(5)
_computing_cell_refinement 'APEX2 (Bruker-AXS, 2007)'
_computing_data_collection 'APEX2 (Bruker-AXS, 2007)'
_computing_data_reduction 'APEX2 (Bruker-AXS, 2007)'
_computing_molecular_graphics 'SHELXTL (Sheldrick, 2008)'
_computing_structure_refinement 'SHELXL-97 (Sheldrick, 2008)'
_computing_structure_solution 'SHELXS-97 (Sheldrick, 2008)'
_diffrn_ambient_temperature 100(2)
_diffrn_measured_fraction_theta_full 0.996
_diffrn_measured_fraction_theta_max 0.996
_diffrn_measurement_device_type 'Bruker APEX II CCD'
_diffrn_measurement_method '\w scans'
_diffrn_radiation_monochromator graphite
_diffrn_radiation_source 'fine-focus sealed tube'
_diffrn_radiation_type MoK\a
_diffrn_radiation_wavelength 0.71073
_diffrn_reflns_av_R_equivalents 0.0441
_diffrn_reflns_av_sigmaI/netI 0.0653
_diffrn_reflns_limit_h_max 11
_diffrn_reflns_limit_h_min -11
_diffrn_reflns_limit_k_max 23
_diffrn_reflns_limit_k_min -23
_diffrn_reflns_limit_l_max 24
_diffrn_reflns_limit_l_min -24
_diffrn_reflns_number 27360
_diffrn_reflns_theta_full 27.06
_diffrn_reflns_theta_max 27.06
_diffrn_reflns_theta_min 1.28
_exptl_absorpt_coefficient_mu 0.074
_exptl_absorpt_correction_T_max 0.9976
_exptl_absorpt_correction_T_min 0.9860
_exptl_absorpt_correction_type multi-scan
_exptl_absorpt_process_details SADABS
_exptl_crystal_colour black
_exptl_crystal_density_diffrn 1.276
_exptl_crystal_density_method 'not measured'
_exptl_crystal_description plate
_exptl_crystal_F_000 1080
_exptl_crystal_size_max 0.19
_exptl_crystal_size_mid 0.11
_exptl_crystal_size_min 0.03
_refine_diff_density_max 0.268
_refine_diff_density_min -0.213
_refine_diff_density_rms 0.044
_refine_ls_extinction_coef 0.0021(3)
_refine_ls_extinction_expression Fc^*^=kFc[1+0.001xFc^2^\l^3^/sin(2\q)]^-1/4^
_refine_ls_extinction_method SHELXL
_refine_ls_goodness_of_fit_ref 1.002
_refine_ls_hydrogen_treatment constr
_refine_ls_matrix_type full
_refine_ls_number_parameters 722
_refine_ls_number_reflns 11704
_refine_ls_number_restraints 0
_refine_ls_restrained_S_all 1.002
_refine_ls_R_factor_all 0.0887
_refine_ls_R_factor_gt 0.0478
_refine_ls_shift/su_max 0.000
_refine_ls_shift/su_mean 0.000
_refine_ls_structure_factor_coef Fsqd
_refine_ls_weighting_details 'calc w=1/[\s^2^(Fo^2^)+(0.0490P)^2^+0.0000P] where P=(Fo^2^+2Fc^2^)/3'
_refine_ls_weighting_scheme calc
_refine_ls_wR_factor_gt 0.0974
_refine_ls_wR_factor_ref 0.1132
_reflns_number_gt 7639
_reflns_number_total 11704
_reflns_threshold_expression >2sigma(I)
_cod_data_source_file ic402596u_si_002.cif
_cod_data_source_block p-1
_cod_depositor_comments
;
The following automatic conversions were performed:

'_symmetry_cell_setting' value 'Triclinic' changed to 'triclinic'
according to
/usr/data/users/saulius/crontab/automatic-downloads/current/ACS/lib/dictionaries/cif_core.dic
dictionary named 'cif_core.dic' version 2.4.2 from 2011-04-26.

Automatic conversion script
Id: cif_fix_values 2281 2013-09-26 08:29:07Z andrius 
;
_cod_original_cell_volume 2673.1(6)
_cod_database_code 4337788

loop_
_symmetry_equiv_pos_as_xyz
'x, y, z'
'-x, -y, -z'

loop_
_atom_site_label
_atom_site_type_symbol
_atom_site_fract_x
_atom_site_fract_y
_atom_site_fract_z
_atom_site_U_iso_or_equiv
_atom_site_adp_type
_atom_site_occupancy
_atom_site_symmetry_multiplicity
_atom_site_calc_flag
_atom_site_refinement_flags
N1 N 1.09696(15) 0.54837(8) 0.17224(8) 0.0187(3) Uani 1 1 d .
C1 C 1.20818(18) 0.59359(10) 0.12114(9) 0.0205(4) Uani 1 1 d .
B1 B 1.0199(2) 0.54189(12) 0.25598(11) 0.0212(4) Uani 1 1 d .
N2 N 0.95157(15) 0.44740(8) 0.17321(8) 0.0183(3) Uani 1 1 d .
C2 C 1.25283(18) 0.56749(10) 0.06152(10) 0.0215(4) Uani 1 1 d .
H2A H 1.3275 0.5909 0.0184 0.026 Uiso 1 1 calc R
N3 N 0.86806(15) 0.50047(8) 0.26818(8) 0.0187(3) Uani 1 1 d .
C3 C 1.17139(18) 0.50294(10) 0.07563(9) 0.0195(4) Uani 1 1 d .
C4 C 1.06786(18) 0.49299(10) 0.14462(9) 0.0178(3) Uani 1 1 d .
C5 C 0.73924(18) 0.49604(10) 0.31775(9) 0.0200(4) Uani 1 1 d .
C6 C 0.63966(19) 0.44783(10) 0.30986(10) 0.0220(4) Uani 1 1 d .
H6A H 0.5410 0.4368 0.3371 0.026 Uiso 1 1 calc R
C7 C 0.70820(18) 0.41923(10) 0.25627(9) 0.0195(4) Uani 1 1 d .
C8 C 0.85250(18) 0.45288(10) 0.23015(9) 0.0179(3) Uani 1 1 d .
C9 C 1.27782(18) 0.66007(10) 0.12477(10) 0.0212(4) Uani 1 1 d .
C10 C 1.30288(19) 0.73252(10) 0.05446(10) 0.0254(4) Uani 1 1 d .
H10A H 1.2717 0.7386 0.0064 0.030 Uiso 1 1 calc R
C11 C 1.3728(2) 0.79570(11) 0.05392(11) 0.0316(4) Uani 1 1 d .
H11A H 1.3882 0.8451 0.0057 0.038 Uiso 1 1 calc R
C12 C 1.4201(2) 0.78746(12) 0.12287(12) 0.0359(5) Uani 1 1 d .
H12A H 1.4671 0.8312 0.1225 0.043 Uiso 1 1 calc R
C13 C 1.3989(2) 0.71553(13) 0.19223(12) 0.0433(5) Uani 1 1 d .
H13A H 1.4330 0.7092 0.2397 0.052 Uiso 1 1 calc R
C14 C 1.3283(2) 0.65219(12) 0.19355(11) 0.0363(5) Uani 1 1 d .
H14A H 1.3142 0.6028 0.2420 0.044 Uiso 1 1 calc R
C15 C 1.19286(18) 0.45225(10) 0.03247(9) 0.0201(4) Uani 1 1 d .
C16 C 1.1045(2) 0.38722(11) 0.05212(11) 0.0281(4) Uani 1 1 d .
H16A H 1.0221 0.3771 0.0922 0.034 Uiso 1 1 calc R
C17 C 1.1356(2) 0.33718(11) 0.01369(11) 0.0323(4) Uani 1 1 d .
H17A H 1.0746 0.2930 0.0278 0.039 Uiso 1 1 calc R
C18 C 1.2542(2) 0.35088(11) -0.04485(10) 0.0299(4) Uani 1 1 d .
H18A H 1.2763 0.3157 -0.0703 0.036 Uiso 1 1 calc R
C19 C 1.3406(2) 0.41621(11) -0.06612(10) 0.0283(4) Uani 1 1 d .
H19A H 1.4211 0.4267 -0.1072 0.034 Uiso 1 1 calc R
C20 C 1.31073(19) 0.46646(11) -0.02806(10) 0.0247(4) Uani 1 1 d .
H20A H 1.3711 0.5112 -0.0433 0.030 Uiso 1 1 calc R
C21 C 0.70664(19) 0.53308(10) 0.37316(9) 0.0210(4) Uani 1 1 d .
C22 C 0.8154(2) 0.53241(11) 0.41927(10) 0.0267(4) Uani 1 1 d .
H22A H 0.9177 0.5088 0.4144 0.032 Uiso 1 1 calc R
C23 C 0.7752(2) 0.56599(11) 0.47214(10) 0.0311(4) Uani 1 1 d .
H23A H 0.8501 0.5648 0.5036 0.037 Uiso 1 1 calc R
C24 C 0.6275(2) 0.60111(11) 0.47954(11) 0.0316(5) Uani 1 1 d .
H24A H 0.6010 0.6244 0.5156 0.038 Uiso 1 1 calc R
C25 C 0.5178(2) 0.60240(11) 0.43434(11) 0.0309(4) Uani 1 1 d .
H25A H 0.4160 0.6268 0.4391 0.037 Uiso 1 1 calc R
C26 C 0.5570(2) 0.56797(10) 0.38220(10) 0.0256(4) Uani 1 1 d .
H26A H 0.4808 0.5680 0.3520 0.031 Uiso 1 1 calc R
C27 C 0.64058(18) 0.37328(10) 0.22481(9) 0.0191(4) Uani 1 1 d .
C28 C 0.48101(19) 0.38098(10) 0.22476(10) 0.0223(4) Uani 1 1 d .
H28A H 0.4185 0.4129 0.2479 0.027 Uiso 1 1 calc R
C29 C 0.4131(2) 0.34271(10) 0.19144(10) 0.0247(4) Uani 1 1 d .
H29A H 0.3045 0.3480 0.1924 0.030 Uiso 1 1 calc R
C30 C 0.5026(2) 0.29674(10) 0.15668(10) 0.0255(4) Uani 1 1 d .
H30A H 0.4562 0.2723 0.1319 0.031 Uiso 1 1 calc R
C31 C 0.66025(19) 0.28663(10) 0.15819(10) 0.0236(4) Uani 1 1 d .
H31A H 0.7219 0.2540 0.1355 0.028 Uiso 1 1 calc R
C32 C 0.72900(19) 0.32377(10) 0.19264(9) 0.0218(4) Uani 1 1 d .
H32A H 0.8372 0.3154 0.1943 0.026 Uiso 1 1 calc R
C33 C 1.1310(2) 0.47463(12) 0.32306(10) 0.0278(4) Uani 1 1 d .
H33A H 1.2086 0.4962 0.3353 0.033 Uiso 1 1 calc R
C34 C 1.1244(2) 0.39317(12) 0.36228(11) 0.0363(5) Uani 1 1 d .
H34A H 1.0488 0.3685 0.3522 0.044 Uiso 1 1 calc R
H34B H 1.1953 0.3590 0.4007 0.044 Uiso 1 1 calc R
C35 C 0.9817(2) 0.63335(11) 0.25170(11) 0.0279(4) Uani 1 1 d .
H35A H 1.0370 0.6454 0.2834 0.034 Uiso 1 1 calc R
C36 C 0.8822(2) 0.69233(12) 0.20877(11) 0.0383(5) Uani 1 1 d .
H36A H 0.8244 0.6830 0.1761 0.046 Uiso 1 1 calc R
H36B H 0.8672 0.7448 0.2100 0.046 Uiso 1 1 calc R
N1A N 0.41308(15) -0.02757(8) 0.32226(8) 0.0196(3) Uani 1 1 d .
C1A C 0.29339(18) -0.06286(10) 0.37340(10) 0.0216(4) Uani 1 1 d .
B1A B 0.4913(2) -0.03382(12) 0.24383(11) 0.0215(4) Uani 1 1 d .
N2A N 0.58233(15) 0.06592(8) 0.31619(8) 0.0201(3) Uani 1 1 d .
C2A C 0.25193(19) -0.02583(10) 0.42529(10) 0.0239(4) Uani 1 1 d .
H2AA H 0.1713 -0.0404 0.4665 0.029 Uiso 1 1 calc R
N3A N 0.65159(15) 0.00095(8) 0.22957(8) 0.0202(3) Uani 1 1 d .
C3A C 0.34764(19) 0.03465(10) 0.40625(10) 0.0221(4) Uani 1 1 d .
C4A C 0.45318(18) 0.03076(10) 0.34293(10) 0.0206(4) Uani 1 1 d .
C5A C 0.77821(18) -0.00142(10) 0.18025(10) 0.0209(4) Uani 1 1 d .
C6A C 0.88947(19) 0.04145(10) 0.18729(10) 0.0235(4) Uani 1 1 d .
H6AA H 0.9885 0.0478 0.1597 0.028 Uiso 1 1 calc R
C7A C 0.83265(18) 0.07285(10) 0.24040(10) 0.0209(4) Uani 1 1 d .
C8A C 0.68133(19) 0.04772(10) 0.26573(10) 0.0204(4) Uani 1 1 d .
C9A C 0.21815(18) -0.13218(10) 0.37808(10) 0.0230(4) Uani 1 1 d .
C10A C 0.2123(2) -0.20476(11) 0.45024(11) 0.0285(4) Uani 1 1 d .
H10B H 0.2587 -0.2088 0.4938 0.034 Uiso 1 1 calc R
C11A C 0.1395(2) -0.27090(12) 0.45904(12) 0.0355(5) Uani 1 1 d .
H11B H 0.1369 -0.3202 0.5084 0.043 Uiso 1 1 calc R
C12A C 0.0706(2) -0.26560(12) 0.39635(12) 0.0370(5) Uani 1 1 d .
H12B H 0.0207 -0.3111 0.4025 0.044 Uiso 1 1 calc R
C13A C 0.0747(2) -0.19388(13) 0.32490(12) 0.0393(5) Uani 1 1 d .
H13B H 0.0274 -0.1900 0.2817 0.047 Uiso 1 1 calc R
C14A C 0.1474(2) -0.12742(12) 0.31563(11) 0.0324(4) Uani 1 1 d .
H14B H 0.1489 -0.0782 0.2662 0.039 Uiso 1 1 calc R
C15A C 0.34782(19) 0.08981(10) 0.44304(10) 0.0219(4) Uani 1 1 d .
C16A C 0.43242(19) 0.15895(11) 0.40821(10) 0.0260(4) Uani 1 1 d .
H16B H 0.4907 0.1717 0.3589 0.031 Uiso 1 1 calc R
C17A C 0.4317(2) 0.20892(11) 0.44530(11) 0.0313(4) Uani 1 1 d .
H17B H 0.4912 0.2551 0.4217 0.038 Uiso 1 1 calc R
C18A C 0.3454(2) 0.19222(11) 0.51622(11) 0.0370(5) Uani 1 1 d .
H18B H 0.3466 0.2263 0.5417 0.044 Uiso 1 1 calc R
C19A C 0.2572(2) 0.12576(12) 0.55004(11) 0.0393(5) Uani 1 1 d .
H19B H 0.1957 0.1149 0.5982 0.047 Uiso 1 1 calc R
C20A C 0.2585(2) 0.07521(11) 0.51384(10) 0.0299(4) Uani 1 1 d .
H20B H 0.1975 0.0297 0.5375 0.036 Uiso 1 1 calc R
C21A C 0.79990(19) -0.03975(10) 0.12609(10) 0.0219(4) Uani 1 1 d .
C22A C 0.6839(2) -0.03950(10) 0.08415(10) 0.0248(4) Uani 1 1 d .
H22B H 0.5828 -0.0163 0.0923 0.030 Uiso 1 1 calc R
C23A C 0.7138(2) -0.07257(11) 0.03072(10) 0.0294(4) Uani 1 1 d .
H23B H 0.6339 -0.0709 0.0018 0.035 Uiso 1 1 calc R
C24A C 0.8595(2) -0.10797(11) 0.01926(11) 0.0326(5) Uani 1 1 d .
H24B H 0.8793 -0.1318 -0.0166 0.039 Uiso 1 1 calc R
C25A C 0.9760(2) -0.10862(11) 0.06003(11) 0.0335(5) Uani 1 1 d .
H25B H 1.0763 -0.1329 0.0522 0.040 Uiso 1 1 calc R
C26A C 0.9475(2) -0.07417(10) 0.11216(11) 0.0278(4) Uani 1 1 d .
H26B H 1.0292 -0.0738 0.1390 0.033 Uiso 1 1 calc R
C27A C 0.91323(18) 0.11900(10) 0.26691(10) 0.0221(4) Uani 1 1 d .
C28A C 0.8605(2) 0.13339(10) 0.33251(10) 0.0259(4) Uani 1 1 d .
H28B H 0.7677 0.1129 0.3622 0.031 Uiso 1 1 calc R
C29A C 0.9417(2) 0.17705(11) 0.35466(11) 0.0282(4) Uani 1 1 d .
H29B H 0.9038 0.1864 0.3993 0.034 Uiso 1 1 calc R
C30A C 1.0775(2) 0.20726(11) 0.31257(11) 0.0282(4) Uani 1 1 d .
H30B H 1.1329 0.2372 0.3280 0.034 Uiso 1 1 calc R
C31A C 1.1311(2) 0.19328(11) 0.24808(12) 0.0321(4) Uani 1 1 d .
H31B H 1.2244 0.2135 0.2189 0.039 Uiso 1 1 calc R
C32A C 1.04999(19) 0.14984(11) 0.22540(11) 0.0286(4) Uani 1 1 d .
H32B H 1.0885 0.1409 0.1806 0.034 Uiso 1 1 calc R
C33A C 0.38748(19) 0.03255(11) 0.17333(10) 0.0261(4) Uani 1 1 d .
H33B H 0.3043 0.0123 0.1637 0.031 Uiso 1 1 calc R
C34A C 0.4073(2) 0.11239(11) 0.12774(10) 0.0303(4) Uani 1 1 d .
H34C H 0.4890 0.1354 0.1351 0.036 Uiso 1 1 calc R
H34D H 0.3400 0.1468 0.0875 0.036 Uiso 1 1 calc R
C35A C 0.5117(2) -0.12920(11) 0.25886(10) 0.0249(4) Uani 1 1 d .
H35B H 0.4337 -0.1466 0.2425 0.030 Uiso 1 1 calc R
C36A C 0.6265(2) -0.18583(11) 0.29175(10) 0.0293(4) Uani 1 1 d .
H36C H 0.7072 -0.1713 0.3090 0.035 Uiso 1 1 calc R
H36D H 0.6287 -0.2412 0.2982 0.035 Uiso 1 1 calc R

loop_
_atom_site_aniso_label
_atom_site_aniso_U_11
_atom_site_aniso_U_22
_atom_site_aniso_U_33
_atom_site_aniso_U_23
_atom_site_aniso_U_13
_atom_site_aniso_U_12
N1 0.0191(7) 0.0202(7) 0.0188(7) -0.0097(6) -0.0018(6) -0.0045(6)
C1 0.0192(9) 0.0214(9) 0.0203(9) -0.0087(7) -0.0016(7) -0.0029(7)
B1 0.0192(10) 0.0279(11) 0.0205(10) -0.0139(9) 0.0012(8) -0.0062(8)
N2 0.0184(7) 0.0196(7) 0.0174(7) -0.0085(6) -0.0033(6) -0.0014(6)
C2 0.0185(9) 0.0262(9) 0.0203(9) -0.0110(8) 0.0013(7) -0.0048(7)
N3 0.0197(7) 0.0215(7) 0.0186(7) -0.0121(6) -0.0003(6) -0.0034(6)
C3 0.0162(8) 0.0231(9) 0.0188(8) -0.0092(7) -0.0025(7) -0.0006(7)
C4 0.0191(9) 0.0196(8) 0.0180(8) -0.0108(7) -0.0036(7) -0.0012(7)
C5 0.0193(9) 0.0222(9) 0.0190(8) -0.0099(7) 0.0001(7) -0.0033(7)
C6 0.0182(9) 0.0262(9) 0.0238(9) -0.0132(8) 0.0018(7) -0.0051(7)
C7 0.0189(9) 0.0210(9) 0.0192(8) -0.0093(7) -0.0024(7) -0.0024(7)
C8 0.0188(9) 0.0193(8) 0.0184(8) -0.0109(7) -0.0018(7) -0.0021(7)
C9 0.0187(9) 0.0232(9) 0.0248(9) -0.0135(8) 0.0024(7) -0.0063(7)
C10 0.0261(10) 0.0282(10) 0.0244(9) -0.0145(8) 0.0041(8) -0.0074(8)
C11 0.0347(11) 0.0271(10) 0.0322(11) -0.0133(9) 0.0096(9) -0.0126(8)
C12 0.0386(12) 0.0355(11) 0.0423(12) -0.0227(10) 0.0071(10) -0.0206(9)
C13 0.0588(14) 0.0443(13) 0.0339(11) -0.0164(10) -0.0056(10) -0.0277(11)
C14 0.0484(13) 0.0331(11) 0.0275(10) -0.0085(9) -0.0060(9) -0.0188(9)
C15 0.0178(9) 0.0241(9) 0.0192(9) -0.0112(7) -0.0043(7) 0.0020(7)
C16 0.0277(10) 0.0315(10) 0.0302(10) -0.0188(9) 0.0028(8) -0.0060(8)
C17 0.0368(11) 0.0314(10) 0.0364(11) -0.0218(9) 0.0003(9) -0.0067(9)
C18 0.0337(11) 0.0340(11) 0.0279(10) -0.0214(9) -0.0066(9) 0.0076(8)
C19 0.0247(10) 0.0378(11) 0.0232(9) -0.0170(9) -0.0025(8) 0.0052(8)
C20 0.0229(9) 0.0305(10) 0.0220(9) -0.0133(8) -0.0029(8) -0.0014(8)
C21 0.0256(9) 0.0203(9) 0.0187(9) -0.0098(7) 0.0036(7) -0.0081(7)
C22 0.0283(10) 0.0332(10) 0.0231(9) -0.0164(8) 0.0020(8) -0.0076(8)
C23 0.0396(12) 0.0358(11) 0.0251(10) -0.0180(9) 0.0039(9) -0.0155(9)
C24 0.0472(12) 0.0280(10) 0.0259(10) -0.0178(9) 0.0127(9) -0.0165(9)
C25 0.0336(11) 0.0265(10) 0.0330(11) -0.0169(9) 0.0102(9) -0.0053(8)
C26 0.0288(10) 0.0246(9) 0.0234(9) -0.0109(8) 0.0028(8) -0.0068(8)
C27 0.0202(9) 0.0188(8) 0.0187(8) -0.0079(7) -0.0013(7) -0.0056(7)
C28 0.0217(9) 0.0216(9) 0.0244(9) -0.0116(8) 0.0012(7) -0.0033(7)
C29 0.0214(9) 0.0239(9) 0.0296(10) -0.0110(8) -0.0052(8) -0.0051(7)
C30 0.0306(10) 0.0216(9) 0.0273(10) -0.0107(8) -0.0074(8) -0.0071(8)
C31 0.0273(10) 0.0223(9) 0.0244(9) -0.0134(8) 0.0000(8) -0.0044(7)
C32 0.0213(9) 0.0226(9) 0.0225(9) -0.0108(8) -0.0004(7) -0.0045(7)
C33 0.0211(9) 0.0436(12) 0.0214(9) -0.0158(9) 0.0020(8) -0.0105(8)
C34 0.0422(12) 0.0381(12) 0.0327(11) -0.0205(10) -0.0144(9) 0.0094(9)
C35 0.0296(10) 0.0348(11) 0.0296(10) -0.0225(9) 0.0051(8) -0.0120(8)
C36 0.0530(13) 0.0269(10) 0.0396(12) -0.0198(10) -0.0015(10) -0.0030(9)
N1A 0.0177(7) 0.0208(7) 0.0229(7) -0.0117(6) -0.0009(6) -0.0038(6)
C1A 0.0181(9) 0.0238(9) 0.0223(9) -0.0095(8) -0.0006(7) -0.0046(7)
B1A 0.0193(10) 0.0260(10) 0.0233(10) -0.0141(9) 0.0028(8) -0.0083(8)
N2A 0.0179(7) 0.0214(7) 0.0232(8) -0.0117(6) -0.0010(6) -0.0034(6)
C2A 0.0229(9) 0.0271(9) 0.0226(9) -0.0125(8) 0.0028(7) -0.0053(7)
N3A 0.0178(7) 0.0218(7) 0.0246(8) -0.0135(6) 0.0010(6) -0.0043(6)
C3A 0.0224(9) 0.0235(9) 0.0200(9) -0.0093(7) -0.0033(7) -0.0013(7)
C4A 0.0199(9) 0.0231(9) 0.0228(9) -0.0137(8) -0.0022(7) -0.0023(7)
C5A 0.0179(9) 0.0198(9) 0.0245(9) -0.0103(7) 0.0022(7) -0.0039(7)
C6A 0.0181(9) 0.0232(9) 0.0293(10) -0.0126(8) 0.0032(7) -0.0049(7)
C7A 0.0182(9) 0.0190(8) 0.0252(9) -0.0095(8) -0.0010(7) -0.0038(7)
C8A 0.0205(9) 0.0205(9) 0.0224(9) -0.0113(7) -0.0012(7) -0.0033(7)
C9A 0.0188(9) 0.0262(9) 0.0270(9) -0.0147(8) 0.0038(7) -0.0069(7)
C10A 0.0297(10) 0.0307(10) 0.0266(10) -0.0145(9) 0.0038(8) -0.0078(8)
C11A 0.0386(12) 0.0283(10) 0.0377(11) -0.0142(9) 0.0086(9) -0.0118(9)
C12A 0.0356(11) 0.0389(12) 0.0463(13) -0.0268(11) 0.0120(10) -0.0203(9)
C13A 0.0357(12) 0.0501(13) 0.0398(12) -0.0229(11) 0.0004(10) -0.0202(10)
C14A 0.0302(11) 0.0366(11) 0.0305(10) -0.0120(9) -0.0020(9) -0.0147(9)
C15A 0.0214(9) 0.0247(9) 0.0215(9) -0.0121(8) -0.0051(7) 0.0009(7)
C16A 0.0237(9) 0.0303(10) 0.0274(10) -0.0164(8) -0.0025(8) -0.0007(8)
C17A 0.0367(11) 0.0255(10) 0.0359(11) -0.0170(9) -0.0066(9) -0.0015(8)
C18A 0.0625(14) 0.0254(10) 0.0268(10) -0.0161(9) -0.0075(10) 0.0018(9)
C19A 0.0639(15) 0.0287(11) 0.0226(10) -0.0125(9) 0.0035(10) -0.0017(10)
C20A 0.0419(12) 0.0239(10) 0.0223(9) -0.0100(8) 0.0004(9) -0.0037(8)
C21A 0.0236(9) 0.0185(8) 0.0227(9) -0.0091(7) 0.0046(7) -0.0065(7)
C22A 0.0239(9) 0.0262(9) 0.0264(10) -0.0139(8) 0.0050(8) -0.0082(7)
C23A 0.0343(11) 0.0321(10) 0.0258(10) -0.0152(9) 0.0025(8) -0.0120(8)
C24A 0.0443(12) 0.0291(10) 0.0287(10) -0.0181(9) 0.0091(9) -0.0102(9)
C25A 0.0325(11) 0.0312(10) 0.0378(11) -0.0198(9) 0.0075(9) -0.0022(8)
C26A 0.0254(10) 0.0265(10) 0.0323(10) -0.0146(9) 0.0010(8) -0.0036(8)
C27A 0.0187(9) 0.0184(9) 0.0288(10) -0.0099(8) -0.0039(8) -0.0016(7)
C28A 0.0238(9) 0.0284(10) 0.0262(10) -0.0115(8) -0.0017(8) -0.0076(8)
C29A 0.0322(11) 0.0293(10) 0.0266(10) -0.0141(8) -0.0047(8) -0.0061(8)
C30A 0.0243(10) 0.0263(10) 0.0394(11) -0.0169(9) -0.0099(9) -0.0042(8)
C31A 0.0187(9) 0.0348(11) 0.0504(12) -0.0249(10) 0.0026(9) -0.0098(8)
C32A 0.0215(9) 0.0325(10) 0.0398(11) -0.0234(9) 0.0029(8) -0.0064(8)
C33A 0.0196(9) 0.0365(11) 0.0255(10) -0.0163(9) 0.0016(8) -0.0071(8)
C34A 0.0327(11) 0.0344(11) 0.0266(10) -0.0178(9) -0.0048(8) 0.0038(8)
C35A 0.0231(9) 0.0303(10) 0.0279(10) -0.0185(8) 0.0051(8) -0.0106(8)
C36A 0.0387(11) 0.0237(10) 0.0279(10) -0.0136(8) 0.0041(9) -0.0096(8)

loop_
_atom_type_symbol
_atom_type_description
_atom_type_scat_dispersion_real
_atom_type_scat_dispersion_imag
_atom_type_scat_source
C C 0.0033 0.0016 'International Tables Vol C Tables 4.2.6.8 and 6.1.1.4'
H H 0.0000 0.0000 'International Tables Vol C Tables 4.2.6.8 and 6.1.1.4'
B B 0.0013 0.0007 'International Tables Vol C Tables 4.2.6.8 and 6.1.1.4'
N N 0.0061 0.0033 'International Tables Vol C Tables 4.2.6.8 and 6.1.1.4'

loop_
_geom_angle_atom_site_label_1
_geom_angle_atom_site_label_2
_geom_angle_atom_site_label_3
_geom_angle
C1 N1 C4 106.51(13)
C1 N1 B1 131.84(13)
C4 N1 B1 121.12(13)
N1 C1 C2 109.94(14)
N1 C1 C9 127.10(14)
C2 C1 C9 122.96(14)
N3 B1 C35 111.17(14)
N3 B1 N1 103.13(12)
C35 B1 N1 110.52(14)
N3 B1 C33 107.45(14)
C35 B1 C33 116.61(15)
N1 B1 C33 107.03(13)
C4 N2 C8 120.64(14)
C3 C2 C1 109.29(14)
C3 C2 H2A 125.4
C1 C2 H2A 125.4
C5 N3 C8 106.93(13)
C5 N3 B1 130.88(13)
C8 N3 B1 121.99(13)
C2 C3 C4 104.75(14)
C2 C3 C15 127.00(15)
C4 C3 C15 128.14(14)
N2 C4 N1 123.33(14)
N2 C4 C3 126.83(14)
N1 C4 C3 109.39(13)
N3 C5 C6 109.24(14)
N3 C5 C21 126.78(14)
C6 C5 C21 123.96(15)
C7 C6 C5 109.06(14)
C7 C6 H6A 125.5
C5 C6 H6A 125.5
C6 C7 C8 105.26(14)
C6 C7 C27 127.58(15)
C8 C7 C27 126.75(14)
N2 C8 N3 124.05(14)
N2 C8 C7 126.16(14)
N3 C8 C7 109.49(13)
C14 C9 C10 118.26(15)
C14 C9 C1 123.48(15)
C10 C9 C1 118.14(15)
C11 C10 C9 120.60(16)
C11 C10 H10A 119.7
C9 C10 H10A 119.7
C12 C11 C10 120.42(17)
C12 C11 H11A 119.8
C10 C11 H11A 119.8
C13 C12 C11 119.48(17)
C13 C12 H12A 120.3
C11 C12 H12A 120.3
C12 C13 C14 120.58(18)
C12 C13 H13A 119.7
C14 C13 H13A 119.7
C13 C14 C9 120.65(17)
C13 C14 H14A 119.7
C9 C14 H14A 119.7
C16 C15 C20 118.09(15)
C16 C15 C3 122.49(15)
C20 C15 C3 119.35(15)
C17 C16 C15 120.62(17)
C17 C16 H16A 119.7
C15 C16 H16A 119.7
C18 C17 C16 120.65(17)
C18 C17 H17A 119.7
C16 C17 H17A 119.7
C17 C18 C19 119.34(16)
C17 C18 H18A 120.3
C19 C18 H18A 120.3
C18 C19 C20 120.48(17)
C18 C19 H19A 119.8
C20 C19 H19A 119.8
C19 C20 C15 120.79(16)
C19 C20 H20A 119.6
C15 C20 H20A 119.6
C22 C21 C26 118.22(15)
C22 C21 C5 123.60(15)
C26 C21 C5 118.13(15)
C23 C22 C21 120.45(17)
C23 C22 H22A 119.8
C21 C22 H22A 119.8
C24 C23 C22 120.52(18)
C24 C23 H23A 119.7
C22 C23 H23A 119.7
C23 C24 C25 119.94(17)
C23 C24 H24A 120.0
C25 C24 H24A 120.0
C26 C25 C24 119.72(18)
C26 C25 H25A 120.1
C24 C25 H25A 120.1
C25 C26 C21 121.13(17)
C25 C26 H26A 119.4
C21 C26 H26A 119.4
C32 C27 C28 118.21(15)
C32 C27 C7 122.70(15)
C28 C27 C7 119.06(14)
C29 C28 C27 120.90(15)
C29 C28 H28A 119.6
C27 C28 H28A 119.6
C28 C29 C30 120.22(16)
C28 C29 H29A 119.9
C30 C29 H29A 119.9
C31 C30 C29 119.55(16)
C31 C30 H30A 120.2
C29 C30 H30A 120.2
C30 C31 C32 120.49(16)
C30 C31 H31A 119.8
C32 C31 H31A 119.8
C31 C32 C27 120.55(16)
C31 C32 H32A 119.7
C27 C32 H32A 119.7
C34 C33 B1 126.52(17)
C34 C33 H33A 116.7
B1 C33 H33A 116.7
C33 C34 H34A 120.0
C33 C34 H34B 120.0
H34A C34 H34B 120.0
C36 C35 B1 125.81(17)
C36 C35 H35A 117.1
B1 C35 H35A 117.1
C35 C36 H36A 120.0
C35 C36 H36B 120.0
H36A C36 H36B 120.0
C1A N1A C4A 106.37(13)
C1A N1A B1A 132.16(13)
C4A N1A B1A 120.96(13)
N1A C1A C2A 110.08(14)
N1A C1A C9A 126.09(15)
C2A C1A C9A 123.79(15)
N3A B1A C35A 111.65(14)
N3A B1A N1A 103.68(12)
C35A B1A N1A 110.03(13)
N3A B1A C33A 108.11(13)
C35A B1A C33A 116.85(15)
N1A B1A C33A 105.55(13)
C4A N2A C8A 120.20(14)
C3A C2A C1A 108.76(15)
C3A C2A H2AA 125.6
C1A C2A H2AA 125.6
C5A N3A C8A 106.80(13)
C5A N3A B1A 130.96(13)
C8A N3A B1A 122.11(13)
C2A C3A C4A 104.79(14)
C2A C3A C15A 128.51(16)
C4A C3A C15A 126.67(15)
N2A C4A N1A 123.48(14)
N2A C4A C3A 125.85(15)
N1A C4A C3A 109.86(14)
N3A C5A C6A 108.92(14)
N3A C5A C21A 127.57(14)
C6A C5A C21A 123.50(15)
C7A C6A C5A 109.57(15)
C7A C6A H6AA 125.2
C5A C6A H6AA 125.2
C6A C7A C8A 104.64(14)
C6A C7A C27A 127.24(15)
C8A C7A C27A 128.08(15)
N2A C8A N3A 124.40(14)
N2A C8A C7A 125.57(15)
N3A C8A C7A 110.04(14)
C14A C9A C10A 118.48(16)
C14A C9A C1A 123.56(16)
C10A C9A C1A 117.90(15)
C11A C10A C9A 120.64(17)
C11A C10A H10B 119.7
C9A C10A H10B 119.7
C12A C11A C10A 120.30(18)
C12A C11A H11B 119.9
C10A C11A H11B 119.9
C13A C12A C11A 119.55(17)
C13A C12A H12B 120.2
C11A C12A H12B 120.2
C12A C13A C14A 120.49(18)
C12A C13A H13B 119.8
C14A C13A H13B 119.8
C13A C14A C9A 120.54(18)
C13A C14A H14B 119.7
C9A C14A H14B 119.7
C20A C15A C16A 118.09(15)
C20A C15A C3A 119.94(15)
C16A C15A C3A 121.95(15)
C17A C16A C15A 120.34(17)
C17A C16A H16B 119.8
C15A C16A H16B 119.8
C18A C17A C16A 120.60(17)
C18A C17A H17B 119.7
C16A C17A H17B 119.7
C17A C18A C19A 119.72(17)
C17A C18A H18B 120.1
C19A C18A H18B 120.1
C20A C19A C18A 120.01(18)
C20A C19A H19B 120.0
C18A C19A H19B 120.0
C19A C20A C15A 121.18(17)
C19A C20A H20B 119.4
C15A C20A H20B 119.4
C22A C21A C26A 117.86(16)
C22A C21A C5A 123.75(15)
C26A C21A C5A 118.28(15)
C23A C22A C21A 120.90(17)
C23A C22A H22B 119.6
C21A C22A H22B 119.6
C24A C23A C22A 120.27(17)
C24A C23A H23B 119.9
C22A C23A H23B 119.9
C25A C24A C23A 119.71(17)
C25A C24A H24B 120.1
C23A C24A H24B 120.1
C24A C25A C26A 120.24(18)
C24A C25A H25B 119.9
C26A C25A H25B 119.9
C25A C26A C21A 121.00(17)
C25A C26A H26B 119.5
C21A C26A H26B 119.5
C32A C27A C28A 117.54(15)
C32A C27A C7A 118.95(15)
C28A C27A C7A 123.51(15)
C29A C28A C27A 120.83(16)
C29A C28A H28B 119.6
C27A C28A H28B 119.6
C28A C29A C30A 120.76(17)
C28A C29A H29B 119.6
C30A C29A H29B 119.6
C31A C30A C29A 119.06(16)
C31A C30A H30B 120.5
C29A C30A H30B 120.5
C30A C31A C32A 120.45(17)
C30A C31A H31B 119.8
C32A C31A H31B 119.8
C31A C32A C27A 121.36(17)
C31A C32A H32B 119.3
C27A C32A H32B 119.3
C34A C33A B1A 126.05(16)
C34A C33A H33B 117.0
B1A C33A H33B 117.0
C33A C34A H34C 120.0
C33A C34A H34D 120.0
H34C C34A H34D 120.0
C36A C35A B1A 126.05(16)
C36A C35A H35B 117.0
B1A C35A H35B 117.0
C35A C36A H36C 120.0
C35A C36A H36D 120.0
H36C C36A H36D 120.0

loop_
_geom_bond_atom_site_label_1
_geom_bond_atom_site_label_2
_geom_bond_distance
N1 C1 1.353(2)
N1 C4 1.4044(19)
N1 B1 1.605(2)
C1 C2 1.411(2)
C1 C9 1.473(2)
B1 N3 1.582(2)
B1 C35 1.603(3)
B1 C33 1.619(3)
N2 C4 1.317(2)
N2 C8 1.3264(19)
C2 C3 1.373(2)
C2 H2A 0.9500
N3 C5 1.361(2)
N3 C8 1.3951(19)
C3 C4 1.446(2)
C3 C15 1.472(2)
C5 C6 1.407(2)
C5 C21 1.473(2)
C6 C7 1.378(2)
C6 H6A 0.9500
C7 C8 1.428(2)
C7 C27 1.467(2)
C9 C14 1.388(2)
C9 C10 1.392(2)
C10 C11 1.383(2)
C10 H10A 0.9500
C11 C12 1.377(3)
C11 H11A 0.9500
C12 C13 1.373(3)
C12 H12A 0.9500
C13 C14 1.383(2)
C13 H13A 0.9500
C14 H14A 0.9500
C15 C16 1.394(2)
C15 C20 1.397(2)
C16 C17 1.386(2)
C16 H16A 0.9500
C17 C18 1.379(2)
C17 H17A 0.9500
C18 C19 1.381(2)
C18 H18A 0.9500
C19 C20 1.383(2)
C19 H19A 0.9500
C20 H20A 0.9500
C21 C22 1.394(2)
C21 C26 1.398(2)
C22 C23 1.385(2)
C22 H22A 0.9500
C23 C24 1.379(3)
C23 H23A 0.9500
C24 C25 1.384(3)
C24 H24A 0.9500
C25 C26 1.383(2)
C25 H25A 0.9500
C26 H26A 0.9500
C27 C32 1.394(2)
C27 C28 1.399(2)
C28 C29 1.383(2)
C28 H28A 0.9500
C29 C30 1.384(2)
C29 H29A 0.9500
C30 C31 1.383(2)
C30 H30A 0.9500
C31 C32 1.387(2)
C31 H31A 0.9500
C32 H32A 0.9500
C33 C34 1.314(2)
C33 H33A 0.9500
C34 H34A 0.9500
C34 H34B 0.9500
C35 C36 1.297(3)
C35 H35A 0.9500
C36 H36A 0.9500
C36 H36B 0.9500
N1A C1A 1.350(2)
N1A C4A 1.398(2)
N1A B1A 1.604(2)
C1A C2A 1.416(2)
C1A C9A 1.477(2)
B1A N3A 1.584(2)
B1A C35A 1.598(2)
B1A C33A 1.613(3)
N2A C4A 1.319(2)
N2A C8A 1.329(2)
C2A C3A 1.376(2)
C2A H2AA 0.9500
N3A C5A 1.365(2)
N3A C8A 1.393(2)
C3A C4A 1.440(2)
C3A C15A 1.467(2)
C5A C6A 1.408(2)
C5A C21A 1.471(2)
C6A C7A 1.381(2)
C6A H6AA 0.9500
C7A C8A 1.430(2)
C7A C27A 1.471(2)
C9A C14A 1.391(2)
C9A C10A 1.394(2)
C10A C11A 1.383(2)
C10A H10B 0.9500
C11A C12A 1.381(3)
C11A H11B 0.9500
C12A C13A 1.378(3)
C12A H12B 0.9500
C13A C14A 1.384(2)
C13A H13B 0.9500
C14A H14B 0.9500
C15A C20A 1.396(2)
C15A C16A 1.399(2)
C16A C17A 1.386(2)
C16A H16B 0.9500
C17A C18A 1.380(3)
C17A H17B 0.9500
C18A C19A 1.382(3)
C18A H18B 0.9500
C19A C20A 1.380(2)
C19A H19B 0.9500
C20A H20B 0.9500
C21A C22A 1.393(2)
C21A C26A 1.400(2)
C22A C23A 1.384(2)
C22A H22B 0.9500
C23A C24A 1.381(3)
C23A H23B 0.9500
C24A C25A 1.378(3)
C24A H24B 0.9500
C25A C26A 1.380(2)
C25A H25B 0.9500
C26A H26B 0.9500
C27A C32A 1.392(2)
C27A C28A 1.398(2)
C28A C29A 1.383(2)
C28A H28B 0.9500
C29A C30A 1.384(2)
C29A H29B 0.9500
C30A C31A 1.375(2)
C30A H30B 0.9500
C31A C32A 1.386(2)
C31A H31B 0.9500
C32A H32B 0.9500
C33A C34A 1.321(2)
C33A H33B 0.9500
C34A H34C 0.9500
C34A H34D 0.9500
C35A C36A 1.316(2)
C35A H35B 0.9500
C36A H36C 0.9500
C36A H36D 0.9500
